data_2020221
loop_
_publ_author_name
'Skowron, A.'
'Brown, I.D.'

_publ_section_title
;
 Refinement of the structure of robinsonite, Pb4 Sb6 S13
;
_journal_name_full 'Acta Crystallographica C (39,1983-)'
_journal_page_first 527
_journal_page_last 531
_journal_volume 46
_journal_year 1990
_chemical_formula_sum 'Pb4 S13 Sb6'
_chemical_name_systematic 'Pb4 Sb6 S13'
_space_group_IT_number 12
_symmetry_space_group_name_Hall '-C 2y'
_symmetry_space_group_name_H-M 'C 1 2/m 1'
_cell_angle_alpha 90
_cell_angle_beta 132.07
_cell_angle_gamma 90
_cell_formula_units_Z 4
_cell_length_a 32.883
_cell_length_b 3.98
_cell_length_c 23.698
_cell_volume 2302.297
_citation_journal_id_ASTM ACSCEE
_cod_data_source_file Skowron_ACSCEE_1990_1330.cif
_cod_data_source_block Pb4S13Sb6
_cod_database_code 2020221

loop_
_symmetry_equiv_pos_as_xyz
x,y,z
-x,y,-z
-x,-y,-z
x,-y,z
x+1/2,y+1/2,z
-x+1/2,y+1/2,-z
-x+1/2,-y+1/2,-z
x+1/2,-y+1/2,z

loop_
_atom_site_label
_atom_site_type_symbol
_atom_site_fract_x
_atom_site_fract_y
_atom_site_fract_z
_atom_site_occupancy
_atom_site_U_iso_or_equiv
S13 S 0.8892 0 0.6401 1 0.0
S8 S 0.1765 0 0.7699 1 0.0
Pb5 Pb 0.4784 0 0.7482 1 0.0
S7 S 0.1556 0 0.5755 1 0.0
Pb3 Pb 0.6883 0 0.6936 1 0.0
S6 S 0.5749 0 0.6007 1 0.0
Pb4 Pb 0.3373 0 0.5184 1 0.0
Sb7 Sb 0.8294 0 0.6725 1 0.0
Sb5 Sb 0.0772 0 0.6944 1 0.0
S2 S 0.2719 0 0.5765 1 0.0
S4 S 0.5653 0 0.0198 1 0.0
Sb3 Sb 0.7017 0 0.8918 1 0.0
Sb4 Sb 0.0562 0 0.4927 1 0.0
Sb1 Sb 0.9886 0 0.9092 0.48 0.0
S12 S 0.0421 0 0.87 1 0.0
Pb1 Pb 0.9886 0 0.9092 0.52 0.0
S11 S 0.1899 0 0.0989 1 0.0
S3 S 0.4234 0 0.8016 1 0.0
S9 S 0.1868 0 0.9495 1 0.0
S1 S 0.5912 0 0.7833 1 0.0
Sb2 Sb 0.6306 0 0.9865 0.35 0.0
S5 S 0.7104 0 0.2439 1 0.0
Pb2 Pb 0.6306 0 0.9865 0.65 0.0
S10 S 0.5493 0 0.4122 1 0.0
Sb6 Sb 0.1473 0 0.1541 1 0.0
